data_4345543
loop_
_publ_author_name
'Nurdin, Lucie'
'Spasyuk, Denis M.'
'Piers, Warren E.'
'Maron, Laurent'

_publ_section_title
;
 Reactions of Neutral Cobalt(II) Complexes of a Dianionic Tetrapodal
 Pentadentate Ligand: Cobalt(III) Amides from Imido Radicals.
;
_journal_name_full 'Inorganic chemistry'
_journal_paper_doi 10.1021/acs.inorgchem.7b00174
_journal_year 2017
_chemical_formula_moiety 'C39 H39 B2 Co N10 O2 S, C6 H6 '
_chemical_formula_sum 'C45 H45 B2 Co N10 O2 S'
_chemical_formula_weight 870.52
_space_group_crystal_system triclinic
_space_group_IT_number 2
_space_group_name_Hall '-P 1'
_space_group_name_H-M_alt 'P -1'
_symmetry_space_group_name_Hall '-P 1'
_symmetry_space_group_name_H-M 'P -1'
_atom_sites_solution_hydrogens mixed
_audit_creation_method SHELXL-2014/6
_cell_angle_alpha 116.702(2)
_cell_angle_beta 105.312(2)
_cell_angle_gamma 99.447(2)
_cell_formula_units_Z 4
_cell_length_a 16.9567(8)
_cell_length_b 17.0890(8)
_cell_length_c 18.2890(8)
_cell_measurement_reflns_used 9928
_cell_measurement_temperature 173(2)
_cell_measurement_theta_max 71.87
_cell_measurement_theta_min 2.93
_cell_volume 4313.5(4)
_computing_cell_refinement 'Bruker SAINT'
_computing_data_collection 'Bruker APEX2'
_computing_data_reduction 'Bruker SAINT'
_computing_molecular_graphics 'Bruker SHELXTL'
_computing_publication_material 'LinXTL v.  5.4.9'
_computing_structure_refinement 'SHELXL-2014 (Sheldrick 2014)'
_computing_structure_solution 'SHELXS-97 (Sheldrick 2008)'
_diffrn_ambient_temperature 173(2)
_diffrn_measured_fraction_theta_full 0.943
_diffrn_measured_fraction_theta_max 0.947
_diffrn_measurement_device_type 'Bruker APEX-II CCD'
_diffrn_measurement_method '\f and \w scans'
_diffrn_radiation_type CuK\a
_diffrn_radiation_wavelength 1.54178
_diffrn_reflns_av_R_equivalents 0.0578
_diffrn_reflns_av_unetI/netI 0.0733
_diffrn_reflns_Laue_measured_fraction_full 0.943
_diffrn_reflns_Laue_measured_fraction_max 0.947
_diffrn_reflns_limit_h_max 20
_diffrn_reflns_limit_h_min -20
_diffrn_reflns_limit_k_max 20
_diffrn_reflns_limit_k_min -20
_diffrn_reflns_limit_l_max 21
_diffrn_reflns_limit_l_min -21
_diffrn_reflns_number 40230
_diffrn_reflns_point_group_measured_fraction_full 0.943
_diffrn_reflns_point_group_measured_fraction_max 0.947
_diffrn_reflns_theta_full 67.679
_diffrn_reflns_theta_max 67.500
_diffrn_reflns_theta_min 2.860
_exptl_absorpt_coefficient_mu 3.975
_exptl_absorpt_correction_T_max 0.7536
_exptl_absorpt_correction_T_min 0.6438
_exptl_absorpt_correction_type multi-scan
_exptl_absorpt_process_details 'Sadabs (Sheldrick, 1996)'
_exptl_crystal_colour Pink
_exptl_crystal_density_diffrn 1.340
_exptl_crystal_density_method 'not measured'
_exptl_crystal_description block
_exptl_crystal_F_000 1816
_exptl_crystal_size_max 0.20
_exptl_crystal_size_mid 0.18
_exptl_crystal_size_min 0.15
_refine_diff_density_max 0.338
_refine_diff_density_min -0.368
_refine_diff_density_rms 0.059
_refine_ls_extinction_method none
_refine_ls_goodness_of_fit_ref 1.027
_refine_ls_hydrogen_treatment mixed
_refine_ls_matrix_type full
_refine_ls_number_parameters 1223
_refine_ls_number_reflns 14736
_refine_ls_number_restraints 524
_refine_ls_restrained_S_all 1.019
_refine_ls_R_factor_all 0.0803
_refine_ls_R_factor_gt 0.0519
_refine_ls_shift/su_max 0.001
_refine_ls_shift/su_mean 0.000
_refine_ls_structure_factor_coef Fsqd
_refine_ls_weighting_details 'w=1/[\s^2^(Fo^2^)+(0.0577P)^2^+0.3197P] where P=(Fo^2^+2Fc^2^)/3'
_refine_ls_weighting_scheme calc
_refine_ls_wR_factor_gt 0.1157
_refine_ls_wR_factor_ref 0.1302
_reflns_Friedel_coverage 0.000
_reflns_number_gt 10666
_reflns_number_total 14736
_reflns_threshold_expression 'I > 2\s(I)'
_cod_data_source_file ic7b00174_si_002.cif
_cod_data_source_block 2-SO2Ar
_cod_database_code 4345543
_shelx_space_group_comment
;
The symmetry employed for this shelxl refinement is uniquely defined
by the following loop, which should always be used as a source of
symmetry information in preference to the above space-group names.
They are only intended as comments.
;
_shelx_estimated_absorpt_t_min 0.504
_shelx_estimated_absorpt_t_max 0.587
_shelxl_version_number 2014/6

loop_
_space_group_symop_operation_xyz
'x, y, z'
'-x, -y, -z'

loop_
_atom_site_label
_atom_site_type_symbol
_atom_site_fract_x
_atom_site_fract_y
_atom_site_fract_z
_atom_site_U_iso_or_equiv
_atom_site_adp_type
_atom_site_occupancy
_atom_site_site_symmetry_order
_atom_site_calc_flag
_atom_site_refinement_flags_posn
_atom_site_refinement_flags_adp
_atom_site_refinement_flags_occupancy
_atom_site_disorder_assembly
_atom_site_disorder_group
B2 B 0.5416(2) 0.3023(3) 0.3502(3) 0.0257(8) Uani 1 1 d . . . . .
B1 B 0.6983(2) 0.3642(3) 0.6600(3) 0.0273(9) Uani 1 1 d . . . . .
B4 B -0.0465(2) 0.2055(3) 0.6257(3) 0.0256(8) Uani 1 1 d . . . . .
B3 B -0.1344(2) 0.1617(3) 0.3157(3) 0.0298(9) Uani 1 1 d . . . . .
C1 C 0.6336(2) 0.3385(2) 0.4312(2) 0.0243(7) Uani 1 1 d . . . . .
C2 C 0.7128(2) 0.3590(2) 0.4238(2) 0.0295(8) Uani 1 1 d . . . . .
H2 H 0.7146 0.3596 0.3726 0.035 Uiso 1 1 calc R U . . .
C3 C 0.7894(2) 0.3788(2) 0.4900(2) 0.0330(8) Uani 1 1 d . . . . .
H3 H 0.8432 0.3897 0.4835 0.040 Uiso 1 1 calc R U . . .
C4 C 0.7851(2) 0.3821(2) 0.5649(2) 0.0291(8) Uani 1 1 d . . . . .
H4 H 0.8372 0.3975 0.6117 0.035 Uiso 1 1 calc R U . . .
C5 C 0.70645(19) 0.3634(2) 0.5745(2) 0.0251(7) Uani 1 1 d . . . . .
C6 C 0.5397(2) 0.1361(2) 0.5529(2) 0.0283(8) Uani 1 1 d . . . . .
H6 H 0.4829 0.0939 0.5144 0.034 Uiso 1 1 calc R U . . .
C7 C 0.6014(2) 0.1208(2) 0.6067(3) 0.0352(9) Uani 1 1 d . . . . .
H7 H 0.5963 0.0669 0.6110 0.042 Uiso 1 1 calc R U . . .
C8 C 0.6716(2) 0.2005(3) 0.6526(2) 0.0326(8) Uani 1 1 d . . . . .
H8 H 0.7248 0.2118 0.6956 0.039 Uiso 1 1 calc R U . . .
C9 C 0.5027(2) 0.4248(2) 0.6709(2) 0.0262(7) Uani 1 1 d . . . . .
H9 H 0.4427 0.4152 0.6457 0.031 Uiso 1 1 calc R U . . .
C10 C 0.5555(2) 0.4855(2) 0.7589(2) 0.0317(8) Uani 1 1 d . . . . .
H10 H 0.5399 0.5252 0.8050 0.038 Uiso 1 1 calc R U . . .
C11 C 0.6352(2) 0.4760(2) 0.7654(2) 0.0325(8) Uani 1 1 d . . . . .
H11 H 0.6859 0.5089 0.8182 0.039 Uiso 1 1 calc R U . . .
C12 C 0.7864(2) 0.4196(3) 0.7486(2) 0.0314(8) Uani 1 1 d . . . . .
C13 C 0.8383(2) 0.5055(3) 0.7691(3) 0.0397(10) Uani 1 1 d . . . . .
H13 H 0.8229 0.5259 0.7284 0.048 Uiso 1 1 calc R U . . .
C14 C 0.9107(2) 0.5613(3) 0.8464(3) 0.0527(13) Uani 1 1 d . . . . .
H14 H 0.9441 0.6190 0.8581 0.063 Uiso 1 1 calc R U . . .
C15 C 0.9349(3) 0.5337(3) 0.9067(3) 0.0616(16) Uani 1 1 d . . . . .
H15 H 0.9858 0.5711 0.9590 0.074 Uiso 1 1 calc R U . . .
C16 C 0.8846(3) 0.4515(4) 0.8901(3) 0.0642(15) Uani 1 1 d . . . . .
H16 H 0.9000 0.4324 0.9318 0.077 Uiso 1 1 calc R U . . .
C17 C 0.8112(3) 0.3960(3) 0.8127(3) 0.0462(11) Uani 1 1 d . . . . .
H17 H 0.7767 0.3399 0.8032 0.055 Uiso 1 1 calc R U . . .
C18 C 0.49369(19) 0.0900(2) 0.3546(2) 0.0279(8) Uani 1 1 d . . . . .
H18 H 0.4877 0.0579 0.3850 0.033 Uiso 1 1 calc R U . . .
C19 C 0.4975(2) 0.0510(2) 0.2722(2) 0.0316(8) Uani 1 1 d . . . . .
H19 H 0.4939 -0.0112 0.2352 0.038 Uiso 1 1 calc R U . . .
C20 C 0.5074(2) 0.1212(2) 0.2548(2) 0.0306(8) Uani 1 1 d . . . . .
H20 H 0.5134 0.1165 0.2028 0.037 Uiso 1 1 calc R U . . .
C21 C 0.40917(19) 0.3939(2) 0.4744(2) 0.0267(7) Uani 1 1 d . . . . .
H21 H 0.3877 0.4032 0.5196 0.032 Uiso 1 1 calc R U . . .
C22 C 0.3879(2) 0.4262(2) 0.4176(2) 0.0289(8) Uani 1 1 d . . . . .
H22 H 0.3503 0.4615 0.4162 0.035 Uiso 1 1 calc R U . . .
C23 C 0.43263(19) 0.3965(2) 0.3633(2) 0.0285(8) Uani 1 1 d . . . . .
H23 H 0.4312 0.4076 0.3166 0.034 Uiso 1 1 calc R U . . .
C24 C 0.5399(2) 0.3123(2) 0.2666(2) 0.0264(7) Uani 1 1 d . . . . .
C25 C 0.5996(2) 0.3847(2) 0.2733(2) 0.0322(8) Uani 1 1 d . . . . .
H25 H 0.6436 0.4300 0.3296 0.039 Uiso 1 1 calc R U . . .
C26 C 0.5968(2) 0.3927(3) 0.2006(3) 0.0371(9) Uani 1 1 d . . . . .
H26 H 0.6400 0.4412 0.2073 0.045 Uiso 1 1 calc R U . . .
C27 C 0.5320(3) 0.3309(3) 0.1188(3) 0.0409(9) Uani 1 1 d . . . . .
H27 H 0.5310 0.3351 0.0685 0.049 Uiso 1 1 calc R U . . .
C28 C 0.4689(3) 0.2629(3) 0.1112(2) 0.0411(10) Uani 1 1 d . . . . .
H28 H 0.4221 0.2216 0.0559 0.049 Uiso 1 1 calc R U . . .
C29 C 0.4726(2) 0.2539(2) 0.1835(2) 0.0355(9) Uani 1 1 d . . . . .
H29 H 0.4279 0.2063 0.1763 0.043 Uiso 1 1 calc R U . . .
C30 C 0.28077(19) 0.1513(2) 0.3398(2) 0.0251(7) Uani 1 1 d . . . . .
C31 C 0.2865(2) 0.0947(3) 0.2595(2) 0.0350(9) Uani 1 1 d . . . . .
H31 H 0.3161 0.0510 0.2544 0.042 Uiso 1 1 calc R U . . .
C32 C 0.2491(2) 0.1023(3) 0.1871(2) 0.0378(9) Uani 1 1 d . . . . .
H32 H 0.2544 0.0642 0.1329 0.045 Uiso 1 1 calc R U . . .
C33 C 0.2041(2) 0.1641(3) 0.1916(3) 0.0358(9) Uani 1 1 d . . . . .
C34 C 0.1615(3) 0.1740(3) 0.1126(3) 0.0519(12) Uani 1 1 d . . . . .
C35 C 0.2112(4) 0.2701(3) 0.1328(3) 0.0659(15) Uani 1 1 d . . . . .
H35A H 0.2703 0.2728 0.1360 0.099 Uiso 1 1 calc R U . . .
H35B H 0.2133 0.3183 0.1896 0.099 Uiso 1 1 calc R U . . .
H35C H 0.1816 0.2803 0.0857 0.099 Uiso 1 1 calc R U . . .
C36 C 0.1664(4) 0.1022(4) 0.0275(3) 0.0805(19) Uani 1 1 d . . . . .
H36A H 0.2271 0.1096 0.0355 0.121 Uiso 1 1 calc R U . . .
H36B H 0.1380 0.1109 -0.0211 0.121 Uiso 1 1 calc R U . . .
H36C H 0.1370 0.0398 0.0134 0.121 Uiso 1 1 calc R U . . .
C37 C 0.0672(3) 0.1658(5) 0.0984(4) 0.091(2) Uani 1 1 d . . . . .
H37A H 0.0409 0.1734 0.0484 0.136 Uiso 1 1 calc R U . . .
H37B H 0.0642 0.2142 0.1521 0.136 Uiso 1 1 calc R U . . .
H37C H 0.0359 0.1047 0.0856 0.136 Uiso 1 1 calc R U . . .
C38 C 0.1990(2) 0.2200(3) 0.2726(2) 0.0358(9) Uani 1 1 d . . . . .
H38 H 0.1690 0.2632 0.2775 0.043 Uiso 1 1 calc R U . . .
C39 C 0.2365(2) 0.2143(2) 0.3466(2) 0.0291(8) Uani 1 1 d . . . . .
H39 H 0.2321 0.2530 0.4011 0.035 Uiso 1 1 calc R U . . .
C40 C -0.1244(2) 0.1736(2) 0.5330(2) 0.0255(7) Uani 1 1 d . . . . .
C41 C -0.2113(2) 0.1504(2) 0.5214(2) 0.0316(8) Uani 1 1 d . . . . .
H41 H -0.2271 0.1481 0.5667 0.038 Uiso 1 1 calc R U . . .
C42 C -0.2750(2) 0.1305(3) 0.4439(3) 0.0377(9) Uani 1 1 d . . . . .
H42 H -0.3343 0.1150 0.4360 0.045 Uiso 1 1 calc R U . . .
C43 C -0.2512(2) 0.1337(2) 0.3788(2) 0.0334(8) Uani 1 1 d . . . . .
H43 H -0.2944 0.1194 0.3253 0.040 Uiso 1 1 calc R U . . .
C44 C -0.1637(2) 0.1578(2) 0.3906(2) 0.0288(8) Uani 1 1 d . . . . .
C45 C 0.0535(2) 0.0843(2) 0.3392(2) 0.0306(8) Uani 1 1 d . . . . .
H45 H 0.1081 0.0879 0.3742 0.037 Uiso 1 1 calc R U . . .
C46 C 0.0169(2) 0.0321(3) 0.2479(3) 0.0391(9) Uani 1 1 d . . . . .
H46 H 0.0397 -0.0066 0.2088 0.047 Uiso 1 1 calc R U . . .
C47 C -0.0599(2) 0.0488(3) 0.2263(2) 0.0379(9) Uani 1 1 d . . . . .
H47 H -0.1002 0.0237 0.1677 0.046 Uiso 1 1 calc R U . . .
C48 C 0.0492(2) 0.3735(2) 0.4404(2) 0.0330(8) Uani 1 1 d . . . . .
H48 H 0.1035 0.4121 0.4881 0.040 Uiso 1 1 calc R U . . .
C49 C 0.0148(3) 0.3850(3) 0.3703(3) 0.0427(10) Uani 1 1 d . . . . .
H49 H 0.0389 0.4321 0.3607 0.051 Uiso 1 1 calc R U . . .
C50 C -0.0621(2) 0.3132(3) 0.3172(3) 0.0397(9) Uani 1 1 d . . . . .
H50 H -0.1007 0.3009 0.2622 0.048 Uiso 1 1 calc R U . . .
C51 C -0.2170(2) 0.1275(3) 0.2270(2) 0.0347(9) Uani 1 1 d . . . . .
C52 C -0.2580(2) 0.1888(3) 0.2181(3) 0.0421(10) Uani 1 1 d . . . . .
H52 H -0.2330 0.2526 0.2630 0.050 Uiso 1 1 calc R U . . .
C53 C -0.3336(3) 0.1615(4) 0.1470(3) 0.0535(12) Uani 1 1 d . . . . .
H53 H -0.3593 0.2059 0.1437 0.064 Uiso 1 1 calc R U . . .
C54 C -0.3708(3) 0.0694(4) 0.0813(3) 0.0616(14) Uani 1 1 d . . . . .
H54 H -0.4212 0.0500 0.0311 0.074 Uiso 1 1 calc R U . . .
C55 C -0.3345(3) 0.0051(4) 0.0886(3) 0.0634(15) Uani 1 1 d . . . . .
H55 H -0.3613 -0.0588 0.0444 0.076 Uiso 1 1 calc R U . . .
C56 C -0.2585(2) 0.0341(3) 0.1609(3) 0.0479(11) Uani 1 1 d . . . . .
H56 H -0.2346 -0.0109 0.1653 0.057 Uiso 1 1 calc R U . . .
C57 C 0.1046(2) 0.1062(2) 0.5363(2) 0.0276(7) Uani 1 1 d . . . . .
H57 H 0.1366 0.0963 0.4994 0.033 Uiso 1 1 calc R U . . .
C58 C 0.1062(2) 0.0707(2) 0.5909(2) 0.0300(8) Uani 1 1 d . . . . .
H58 H 0.1384 0.0325 0.5986 0.036 Uiso 1 1 calc R U . . .
C59 C 0.0509(2) 0.1022(2) 0.6319(2) 0.0296(8) Uani 1 1 d . . . . .
H59 H 0.0377 0.0893 0.6735 0.035 Uiso 1 1 calc R U . . .
C60 C 0.03622(19) 0.4196(2) 0.6313(2) 0.0248(7) Uani 1 1 d . . . . .
H60 H 0.0547 0.4516 0.6046 0.030 Uiso 1 1 calc R U . . .
C61 C 0.0172(2) 0.4585(2) 0.7060(2) 0.0282(8) Uani 1 1 d . . . . .
H61 H 0.0202 0.5211 0.7403 0.034 Uiso 1 1 calc R U . . .
C62 C -0.0072(2) 0.3874(2) 0.7203(2) 0.0305(8) Uani 1 1 d . . . . .
H62 H -0.0248 0.3925 0.7670 0.037 Uiso 1 1 calc R U . . .
C63 C -0.0684(2) 0.1936(2) 0.7011(2) 0.0287(8) Uani 1 1 d . . . . .
C64 C -0.1378(2) 0.1224(2) 0.6846(3) 0.0335(8) Uani 1 1 d . . . . .
H64 H -0.1760 0.0788 0.6250 0.040 Uiso 1 1 calc R U . . .
C65 C -0.1529(2) 0.1131(3) 0.7514(3) 0.0425(10) Uani 1 1 d . . . . .
H65 H -0.2021 0.0654 0.7374 0.051 Uiso 1 1 calc R U . . .
C66 C -0.0966(3) 0.1728(3) 0.8382(3) 0.0440(10) Uani 1 1 d . . . . .
H66 H -0.1073 0.1674 0.8845 0.053 Uiso 1 1 calc R U . . .
C67 C -0.0243(3) 0.2406(3) 0.8574(3) 0.0419(9) Uani 1 1 d . . . . .
H67 H 0.0162 0.2806 0.9167 0.050 Uiso 1 1 calc R U . . .
C68 C -0.0108(2) 0.2504(2) 0.7901(2) 0.0349(8) Uani 1 1 d . . . . .
H68 H 0.0394 0.2974 0.8046 0.042 Uiso 1 1 calc R U . . .
C69 C 0.23508(19) 0.3594(2) 0.6949(2) 0.0266(7) Uani 1 1 d . . . . .
C70 C 0.2140(2) 0.4207(3) 0.7618(2) 0.0334(8) Uani 1 1 d . . . . .
H70 H 0.1927 0.4667 0.7564 0.040 Uiso 1 1 calc R U . . .
C71 C 0.2240(2) 0.4145(3) 0.8367(2) 0.0387(9) Uani 1 1 d . . . . .
H71 H 0.2090 0.4564 0.8820 0.046 Uiso 1 1 calc R U . . .
C72 C 0.2555(2) 0.3485(3) 0.8466(2) 0.0376(9) Uani 1 1 d . . . . .
C73 C 0.2674(3) 0.3403(4) 0.9286(3) 0.0546(12) Uani 1 1 d . . . . .
C74 C 0.2287(5) 0.2387(4) 0.9005(4) 0.092(2) Uani 1 1 d . . . . .
H74A H 0.1665 0.2162 0.8650 0.138 Uiso 1 1 calc R U . . .
H74B H 0.2375 0.2340 0.9533 0.138 Uiso 1 1 calc R U . . .
H74C H 0.2572 0.2011 0.8651 0.138 Uiso 1 1 calc R U . . .
C75 C 0.2242(3) 0.3978(4) 0.9864(3) 0.0574(13) Uani 1 1 d . . . . .
H75A H 0.2531 0.4638 1.0112 0.086 Uiso 1 1 calc R U . . .
H75B H 0.2287 0.3859 1.0348 0.086 Uiso 1 1 calc R U . . .
H75C H 0.1631 0.3805 0.9504 0.086 Uiso 1 1 calc R U . . .
C76 C 0.3644(4) 0.3749(5) 0.9831(3) 0.096(2) Uani 1 1 d . . . . .
H76A H 0.3922 0.3357 0.9479 0.144 Uiso 1 1 calc R U . . .
H76B H 0.3736 0.3719 1.0369 0.144 Uiso 1 1 calc R U . . .
H76C H 0.3897 0.4391 0.9995 0.144 Uiso 1 1 calc R U . . .
C77 C 0.2777(3) 0.2890(3) 0.7788(3) 0.0419(10) Uani 1 1 d . . . . .
H77 H 0.3003 0.2438 0.7845 0.050 Uiso 1 1 calc R U . . .
C78 C 0.2679(2) 0.2938(3) 0.7041(2) 0.0359(9) Uani 1 1 d . . . . .
H78 H 0.2834 0.2523 0.6591 0.043 Uiso 1 1 calc R U . . .
C90A C 0.7075(6) 0.2006(7) 0.9119(6) 0.121(3) Uani 0.858(7) 1 d D U P A 1
H90A H 0.6589 0.1776 0.8589 0.146 Uiso 0.858(7) 1 calc R U P A 1
C87A C 0.8490(5) 0.2627(6) 1.0649(5) 0.100(2) Uani 0.858(7) 1 d D U P A 1
H87A H 0.8977 0.2856 1.1177 0.120 Uiso 0.858(7) 1 calc R U P A 1
C89A C 0.7286(5) 0.1421(6) 0.9413(6) 0.108(3) Uani 0.858(7) 1 d D U P A 1
H89A H 0.6928 0.0790 0.9080 0.130 Uiso 0.858(7) 1 calc R U P A 1
C86A C 0.8305(5) 0.3240(7) 1.0391(6) 0.120(3) Uani 0.858(7) 1 d D U P A 1
H86A H 0.8666 0.3870 1.0741 0.144 Uiso 0.858(7) 1 calc R U P A 1
C85A C 0.7594(5) 0.2950(7) 0.9621(6) 0.116(3) Uani 0.858(7) 1 d D U P A 1
H85A H 0.7466 0.3373 0.9443 0.139 Uiso 0.858(7) 1 calc R U P A 1
C88A C 0.8021(5) 0.1723(6) 1.0197(6) 0.112(3) Uani 0.858(7) 1 d D U P A 1
H88A H 0.8167 0.1311 1.0384 0.134 Uiso 0.858(7) 1 calc R U P A 1
C85B C 0.745(2) 0.344(3) 0.999(3) 0.121(4) Uani 0.142(7) 1 d D U P A 2
H85B H 0.7365 0.3978 0.9989 0.145 Uiso 0.142(7) 1 calc R U P A 2
C87B C 0.790(2) 0.267(3) 1.076(3) 0.113(4) Uani 0.142(7) 1 d D U P A 2
H87B H 0.8130 0.2705 1.1315 0.136 Uiso 0.142(7) 1 calc R U P A 2
C89B C 0.734(3) 0.179(3) 0.918(3) 0.116(4) Uani 0.142(7) 1 d D U P A 2
H89B H 0.7177 0.1225 0.8631 0.139 Uiso 0.142(7) 1 calc R U P A 2
C90B C 0.724(3) 0.260(3) 0.920(3) 0.118(4) Uani 0.142(7) 1 d D U P A 2
H90B H 0.7022 0.2571 0.8649 0.142 Uiso 0.142(7) 1 calc R U P A 2
C86B C 0.778(2) 0.343(3) 1.076(3) 0.116(4) Uani 0.142(7) 1 d D U P A 2
H86B H 0.7937 0.3985 1.1311 0.139 Uiso 0.142(7) 1 calc R U P A 2
C88B C 0.769(3) 0.183(3) 0.998(3) 0.112(4) Uani 0.142(7) 1 d D U P A 2
H88B H 0.7779 0.1301 1.0001 0.134 Uiso 0.142(7) 1 calc R U P A 2
C80A C 0.4979(10) 0.2540(11) 0.7628(14) 0.074(2) Uani 0.403(11) 1 d D U P B 1
H80A H 0.5311 0.2992 0.7563 0.088 Uiso 0.403(11) 1 calc R U P B 1
C84A C 0.3773(9) 0.1153(10) 0.6979(11) 0.067(2) Uani 0.403(11) 1 d D U P B 1
H84A H 0.3285 0.0658 0.6488 0.081 Uiso 0.403(11) 1 calc R U P B 1
C79A C 0.4274(11) 0.1820(13) 0.6917(11) 0.068(2) Uani 0.403(11) 1 d D U P B 1
H79A H 0.4128 0.1783 0.6362 0.082 Uiso 0.403(11) 1 calc R U P B 1
C83A C 0.4036(10) 0.1257(11) 0.7825(12) 0.070(2) Uani 0.403(11) 1 d D U P B 1
H83A H 0.3707 0.0809 0.7897 0.084 Uiso 0.403(11) 1 calc R U P B 1
C82A C 0.4736(11) 0.1961(12) 0.8553(10) 0.070(2) Uani 0.403(11) 1 d D U P B 1
H82A H 0.4889 0.2000 0.9110 0.084 Uiso 0.403(11) 1 calc R U P B 1
C81A C 0.5199(10) 0.2599(11) 0.8445(12) 0.078(3) Uani 0.403(11) 1 d D U P B 1
H81A H 0.5684 0.3097 0.8937 0.094 Uiso 0.403(11) 1 calc R U P B 1
C84B C 0.3996(7) 0.1436(8) 0.6893(7) 0.070(2) Uani 0.597(11) 1 d D U P B 2
H84B H 0.3623 0.1054 0.6285 0.084 Uiso 0.597(11) 1 calc R U P B 2
C82B C 0.4469(7) 0.1723(8) 0.8367(8) 0.066(2) Uani 0.597(11) 1 d D U P B 2
H82B H 0.4427 0.1545 0.8782 0.080 Uiso 0.597(11) 1 calc R U P B 2
C83B C 0.3912(7) 0.1162(7) 0.7502(8) 0.071(2) Uani 0.597(11) 1 d D U P B 2
H83B H 0.3481 0.0605 0.7314 0.085 Uiso 0.597(11) 1 calc R U P B 2
C80B C 0.5182(6) 0.2829(7) 0.8062(8) 0.071(2) Uani 0.597(11) 1 d D U P B 2
H80B H 0.5609 0.3390 0.8254 0.085 Uiso 0.597(11) 1 calc R U P B 2
C79B C 0.4611(8) 0.2245(9) 0.7173(8) 0.0667(19) Uani 0.597(11) 1 d D U P B 2
H79B H 0.4652 0.2417 0.6755 0.080 Uiso 0.597(11) 1 calc R U P B 2
C81B C 0.5091(7) 0.2542(8) 0.8656(7) 0.070(2) Uani 0.597(11) 1 d D U P B 2
H81B H 0.5464 0.2918 0.9264 0.084 Uiso 0.597(11) 1 calc R U P B 2
Co2 Co 0.01979(3) 0.22925(3) 0.49048(3) 0.02102(13) Uani 1 1 d . . . . .
Co1 Co 0.51883(3) 0.28125(3) 0.50568(4) 0.02037(13) Uani 1 1 d . . . . .
N1 N 0.63230(15) 0.33822(17) 0.50536(18) 0.0231(6) Uani 1 1 d . . . . .
N2 N 0.57130(16) 0.21878(18) 0.56249(18) 0.0244(6) Uani 1 1 d . . . . .
N3 N 0.65283(16) 0.26005(19) 0.62699(19) 0.0261(6) Uani 1 1 d . . . . .
N4 N 0.54814(15) 0.38153(18) 0.62614(18) 0.0224(6) Uani 1 1 d . . . . .
N5 N 0.63032(16) 0.41291(19) 0.68556(18) 0.0264(6) Uani 1 1 d . . . . .
N6 N 0.49961(15) 0.17936(17) 0.38677(18) 0.0229(6) Uani 1 1 d . . . . .
N7 N 0.50740(16) 0.19828(18) 0.32331(18) 0.0240(6) Uani 1 1 d . . . . .
N8 N 0.46488(16) 0.34720(18) 0.45641(18) 0.0225(6) Uani 1 1 d . . . . .
N9 N 0.47895(16) 0.34891(18) 0.38764(18) 0.0236(6) Uani 1 1 d . . . . .
N10 N 0.40778(16) 0.22696(19) 0.50657(19) 0.0238(6) Uani 1 1 d . . . . .
N11 N -0.10330(15) 0.17827(18) 0.46782(18) 0.0233(6) Uani 1 1 d . . . . .
N12 N 0.00208(16) 0.12911(18) 0.37221(18) 0.0234(6) Uani 1 1 d . . . . .
N13 N -0.06941(17) 0.1059(2) 0.30058(19) 0.0302(7) Uani 1 1 d . . . . .
N14 N -0.00459(16) 0.30013(19) 0.43213(19) 0.0264(6) Uani 1 1 d . . . . .
N15 N -0.07433(18) 0.2630(2) 0.35481(19) 0.0310(7) Uani 1 1 d . . . . .
N16 N 0.05109(16) 0.15669(18) 0.54297(18) 0.0235(6) Uani 1 1 d . . . . .
N17 N 0.01903(16) 0.15442(18) 0.60271(18) 0.0237(6) Uani 1 1 d . . . . .
N18 N 0.02458(16) 0.32920(18) 0.60204(18) 0.0241(6) Uani 1 1 d . . . . .
N19 N -0.00207(16) 0.31008(18) 0.65797(18) 0.0237(6) Uani 1 1 d . . . . .
N20 N 0.14346(16) 0.27864(19) 0.51521(19) 0.0234(6) Uani 1 1 d . . . . .
O1 O 0.30010(13) 0.35781(16) 0.58199(16) 0.0312(6) Uani 1 1 d . . . . .
O2 O 0.34635(14) 0.05665(15) 0.40022(16) 0.0303(6) Uani 1 1 d . . . . .
O3 O 0.25776(13) 0.14203(16) 0.47010(16) 0.0293(5) Uani 1 1 d . . . . .
O4 O 0.20350(14) 0.44964(16) 0.61588(16) 0.0300(5) Uani 1 1 d . . . . .
S1 S 0.32406(4) 0.14053(5) 0.43325(6) 0.02379(18) Uani 1 1 d . . . . .
S2 S 0.22145(5) 0.36487(5) 0.59800(6) 0.02444(18) Uani 1 1 d . . . . .
H2N H 0.161(2) 0.240(3) 0.495(2) 0.029(11) Uiso 1 1 d . . . . .
H1N H 0.393(2) 0.266(3) 0.537(2) 0.028(11) Uiso 1 1 d . . . . .

loop_
_atom_site_aniso_label
_atom_site_aniso_U_11
_atom_site_aniso_U_22
_atom_site_aniso_U_33
_atom_site_aniso_U_23
_atom_site_aniso_U_13
_atom_site_aniso_U_12
B2 0.0251(16) 0.0246(19) 0.027(2) 0.0121(17) 0.0119(16) 0.0076(14)
B1 0.0233(16) 0.0265(19) 0.029(2) 0.0131(17) 0.0062(17) 0.0096(14)
B4 0.0230(16) 0.0270(19) 0.026(2) 0.0131(17) 0.0105(16) 0.0077(14)
B3 0.0274(17) 0.031(2) 0.024(2) 0.0117(18) 0.0058(17) 0.0096(15)
C1 0.0266(15) 0.0214(16) 0.0260(17) 0.0113(14) 0.0128(14) 0.0088(12)
C2 0.0292(16) 0.0325(18) 0.0297(19) 0.0174(16) 0.0140(15) 0.0088(14)
C3 0.0269(16) 0.0330(19) 0.039(2) 0.0171(17) 0.0164(16) 0.0083(14)
C4 0.0219(14) 0.0306(18) 0.0315(19) 0.0147(16) 0.0074(14) 0.0099(13)
C5 0.0227(14) 0.0218(16) 0.0280(18) 0.0116(15) 0.0081(14) 0.0073(12)
C6 0.0309(15) 0.0238(17) 0.0322(19) 0.0150(15) 0.0134(15) 0.0101(13)
C7 0.0431(19) 0.0303(19) 0.042(2) 0.0227(18) 0.0176(18) 0.0199(15)
C8 0.0351(17) 0.044(2) 0.034(2) 0.0261(18) 0.0170(16) 0.0230(16)
C9 0.0266(15) 0.0263(17) 0.0288(18) 0.0142(15) 0.0133(14) 0.0114(13)
C10 0.0353(17) 0.0343(19) 0.0277(19) 0.0145(16) 0.0160(16) 0.0151(15)
C11 0.0327(16) 0.0344(19) 0.0215(17) 0.0097(16) 0.0055(15) 0.0128(14)
C12 0.0258(15) 0.039(2) 0.0255(18) 0.0118(17) 0.0103(15) 0.0151(14)
C13 0.0307(17) 0.040(2) 0.035(2) 0.0088(18) 0.0100(17) 0.0154(16)
C14 0.0297(18) 0.045(2) 0.046(3) 0.000(2) 0.0072(19) 0.0113(17)
C15 0.037(2) 0.064(3) 0.037(3) -0.004(2) -0.003(2) 0.026(2)
C16 0.065(3) 0.078(4) 0.031(2) 0.016(3) 0.003(2) 0.042(3)
C17 0.051(2) 0.052(3) 0.029(2) 0.019(2) 0.0079(19) 0.022(2)
C18 0.0230(14) 0.0239(17) 0.0316(19) 0.0106(15) 0.0095(14) 0.0084(12)
C19 0.0310(16) 0.0246(17) 0.035(2) 0.0105(16) 0.0135(16) 0.0115(13)
C20 0.0291(15) 0.0330(19) 0.0276(19) 0.0126(16) 0.0128(15) 0.0113(14)
C21 0.0264(14) 0.0270(17) 0.0338(19) 0.0185(16) 0.0148(15) 0.0120(13)
C22 0.0279(15) 0.0297(18) 0.039(2) 0.0237(17) 0.0137(15) 0.0119(13)
C23 0.0267(15) 0.0269(17) 0.0325(19) 0.0187(16) 0.0073(15) 0.0068(13)
C24 0.0278(15) 0.0266(17) 0.0258(18) 0.0123(15) 0.0130(14) 0.0107(13)
C25 0.0281(16) 0.0316(18) 0.033(2) 0.0162(17) 0.0089(15) 0.0055(14)
C26 0.0384(18) 0.044(2) 0.045(2) 0.033(2) 0.0218(18) 0.0141(16)
C27 0.057(2) 0.048(2) 0.036(2) 0.027(2) 0.028(2) 0.029(2)
C28 0.048(2) 0.037(2) 0.0232(19) 0.0091(17) 0.0054(18) 0.0136(17)
C29 0.0327(17) 0.0325(19) 0.034(2) 0.0171(17) 0.0062(17) 0.0057(15)
C30 0.0234(14) 0.0250(16) 0.0271(18) 0.0138(15) 0.0109(14) 0.0058(12)
C31 0.0324(16) 0.036(2) 0.035(2) 0.0149(17) 0.0137(16) 0.0144(15)
C32 0.045(2) 0.037(2) 0.0269(19) 0.0124(17) 0.0152(17) 0.0130(16)
C33 0.0394(18) 0.034(2) 0.031(2) 0.0179(17) 0.0096(17) 0.0071(15)
C34 0.069(3) 0.053(3) 0.035(2) 0.027(2) 0.015(2) 0.023(2)
C35 0.105(4) 0.063(3) 0.052(3) 0.042(3) 0.032(3) 0.041(3)
C36 0.141(5) 0.062(3) 0.031(3) 0.024(3) 0.020(3) 0.041(4)
C37 0.065(3) 0.139(6) 0.073(4) 0.073(4) 0.003(3) 0.029(4)
C38 0.0394(18) 0.035(2) 0.035(2) 0.0190(18) 0.0127(17) 0.0149(15)
C39 0.0332(16) 0.0263(17) 0.0272(18) 0.0134(15) 0.0115(15) 0.0100(14)
C40 0.0277(15) 0.0231(16) 0.0289(18) 0.0129(15) 0.0140(15) 0.0121(13)
C41 0.0270(15) 0.037(2) 0.033(2) 0.0174(17) 0.0161(15) 0.0107(14)
C42 0.0220(15) 0.049(2) 0.043(2) 0.022(2) 0.0140(16) 0.0150(15)
C43 0.0267(15) 0.036(2) 0.032(2) 0.0152(17) 0.0076(15) 0.0108(14)
C44 0.0260(15) 0.0242(17) 0.0271(18) 0.0077(15) 0.0076(14) 0.0078(13)
C45 0.0297(16) 0.0331(19) 0.0300(19) 0.0133(16) 0.0158(15) 0.0143(14)
C46 0.0401(19) 0.039(2) 0.032(2) 0.0093(18) 0.0169(17) 0.0183(16)
C47 0.0391(18) 0.042(2) 0.0242(19) 0.0099(17) 0.0119(16) 0.0151(16)
C48 0.0375(17) 0.0279(18) 0.033(2) 0.0173(16) 0.0106(16) 0.0081(14)
C49 0.048(2) 0.041(2) 0.047(2) 0.032(2) 0.013(2) 0.0122(17)
C50 0.044(2) 0.044(2) 0.034(2) 0.0259(19) 0.0080(18) 0.0150(17)
C51 0.0294(16) 0.048(2) 0.0235(18) 0.0169(18) 0.0081(15) 0.0134(15)
C52 0.0362(18) 0.055(3) 0.034(2) 0.022(2) 0.0123(18) 0.0162(18)
C53 0.040(2) 0.078(3) 0.051(3) 0.038(3) 0.015(2) 0.028(2)
C54 0.038(2) 0.095(4) 0.044(3) 0.036(3) 0.007(2) 0.017(2)
C55 0.040(2) 0.063(3) 0.045(3) 0.005(2) 0.008(2) 0.003(2)
C56 0.0345(19) 0.048(2) 0.037(2) 0.009(2) 0.0053(18) 0.0107(17)
C57 0.0267(15) 0.0299(17) 0.0327(19) 0.0174(16) 0.0162(15) 0.0131(13)
C58 0.0283(15) 0.0307(18) 0.038(2) 0.0210(17) 0.0139(15) 0.0137(13)
C59 0.0307(16) 0.0310(18) 0.0275(18) 0.0165(16) 0.0099(15) 0.0091(14)
C60 0.0237(14) 0.0250(17) 0.0303(18) 0.0177(15) 0.0102(14) 0.0092(12)
C61 0.0285(15) 0.0220(16) 0.0305(19) 0.0100(15) 0.0117(15) 0.0099(13)
C62 0.0263(15) 0.0294(18) 0.0286(19) 0.0100(16) 0.0080(15) 0.0114(13)
C63 0.0282(15) 0.0298(18) 0.0331(19) 0.0165(16) 0.0159(15) 0.0135(13)
C64 0.0345(17) 0.0287(18) 0.040(2) 0.0177(17) 0.0176(17) 0.0108(14)
C65 0.042(2) 0.042(2) 0.059(3) 0.034(2) 0.027(2) 0.0132(17)
C66 0.057(2) 0.047(2) 0.042(2) 0.028(2) 0.028(2) 0.0201(19)
C67 0.057(2) 0.036(2) 0.031(2) 0.0160(18) 0.0172(19) 0.0144(18)
C68 0.0386(18) 0.0298(19) 0.035(2) 0.0166(17) 0.0156(17) 0.0056(15)
C69 0.0224(14) 0.0326(18) 0.0222(17) 0.0129(15) 0.0084(14) 0.0071(13)
C70 0.0272(15) 0.041(2) 0.0297(19) 0.0153(17) 0.0105(15) 0.0159(15)
C71 0.0371(18) 0.050(2) 0.0235(19) 0.0113(18) 0.0128(16) 0.0216(17)
C72 0.0359(17) 0.046(2) 0.0246(19) 0.0152(18) 0.0079(16) 0.0148(16)
C73 0.074(3) 0.071(3) 0.036(2) 0.033(2) 0.027(2) 0.040(3)
C74 0.171(7) 0.086(4) 0.070(4) 0.058(4) 0.071(5) 0.068(5)
C75 0.069(3) 0.084(4) 0.029(2) 0.032(2) 0.023(2) 0.032(3)
C76 0.081(4) 0.177(7) 0.046(3) 0.057(4) 0.024(3) 0.077(4)
C77 0.053(2) 0.047(2) 0.035(2) 0.025(2) 0.0173(19) 0.0278(19)
C78 0.0415(18) 0.039(2) 0.0268(19) 0.0140(17) 0.0141(16) 0.0193(16)
C90A 0.095(4) 0.108(5) 0.125(4) 0.033(4) 0.036(4) 0.039(3)
C87A 0.098(4) 0.107(4) 0.094(4) 0.050(3) 0.048(3) 0.016(3)
C89A 0.096(4) 0.098(4) 0.112(5) 0.037(4) 0.048(4) 0.028(4)
C86A 0.103(4) 0.107(4) 0.112(5) 0.034(4) 0.039(4) 0.014(4)
C85A 0.099(4) 0.103(4) 0.117(4) 0.039(4) 0.035(3) 0.034(3)
C88A 0.107(4) 0.108(4) 0.106(4) 0.042(4) 0.053(3) 0.021(3)
C85B 0.104(5) 0.107(6) 0.116(6) 0.035(5) 0.035(5) 0.026(5)
C87B 0.103(5) 0.108(5) 0.106(5) 0.041(5) 0.044(4) 0.020(5)
C89B 0.100(4) 0.105(5) 0.116(5) 0.038(4) 0.042(4) 0.030(4)
C90B 0.099(5) 0.104(6) 0.119(6) 0.036(5) 0.037(5) 0.032(5)
C86B 0.103(5) 0.107(5) 0.110(5) 0.039(5) 0.040(5) 0.021(5)
C88B 0.100(4) 0.106(5) 0.109(5) 0.041(4) 0.045(4) 0.025(4)
C80A 0.077(3) 0.078(3) 0.069(3) 0.035(3) 0.036(3) 0.030(3)
C84A 0.078(4) 0.065(4) 0.067(3) 0.032(3) 0.034(3) 0.041(3)
C79A 0.074(3) 0.073(4) 0.066(3) 0.033(3) 0.037(3) 0.036(3)
C83A 0.081(4) 0.068(3) 0.068(4) 0.033(3) 0.032(3) 0.043(3)
C82A 0.078(4) 0.072(4) 0.068(3) 0.038(3) 0.030(3) 0.036(3)
C81A 0.081(4) 0.084(4) 0.073(4) 0.039(3) 0.034(3) 0.031(3)
C84B 0.082(3) 0.067(3) 0.067(3) 0.030(3) 0.035(3) 0.041(3)
C82B 0.076(3) 0.071(3) 0.067(3) 0.037(3) 0.035(3) 0.040(3)
C83B 0.082(3) 0.067(3) 0.070(3) 0.033(3) 0.031(3) 0.044(3)
C80B 0.081(3) 0.081(3) 0.061(3) 0.038(3) 0.039(3) 0.031(3)
C79B 0.079(3) 0.074(3) 0.061(3) 0.036(3) 0.035(3) 0.039(3)
C81B 0.076(3) 0.085(3) 0.063(3) 0.040(3) 0.043(3) 0.031(3)
Co2 0.0196(2) 0.0212(3) 0.0220(3) 0.0108(2) 0.0079(2) 0.00711(19)
Co1 0.0186(2) 0.0200(3) 0.0235(3) 0.0115(2) 0.0082(2) 0.00755(19)
N1 0.0192(11) 0.0193(13) 0.0286(15) 0.0102(12) 0.0101(12) 0.0062(10)
N2 0.0240(12) 0.0269(14) 0.0264(15) 0.0157(13) 0.0098(12) 0.0119(11)
N3 0.0246(12) 0.0314(15) 0.0272(15) 0.0168(13) 0.0101(12) 0.0155(11)
N4 0.0209(11) 0.0225(13) 0.0239(14) 0.0116(12) 0.0089(11) 0.0083(10)
N5 0.0255(13) 0.0282(15) 0.0245(15) 0.0133(13) 0.0084(12) 0.0099(11)
N6 0.0197(11) 0.0207(13) 0.0266(15) 0.0102(12) 0.0102(11) 0.0066(10)
N7 0.0228(12) 0.0241(14) 0.0237(14) 0.0116(12) 0.0084(11) 0.0075(10)
N8 0.0233(12) 0.0220(13) 0.0253(14) 0.0144(12) 0.0094(11) 0.0082(10)
N9 0.0235(12) 0.0212(13) 0.0250(15) 0.0124(12) 0.0077(12) 0.0057(10)
N10 0.0224(12) 0.0246(14) 0.0275(15) 0.0137(13) 0.0132(12) 0.0089(11)
N11 0.0203(12) 0.0220(13) 0.0264(15) 0.0098(12) 0.0113(12) 0.0082(10)
N12 0.0231(12) 0.0221(13) 0.0245(15) 0.0108(12) 0.0106(12) 0.0077(10)
N13 0.0278(13) 0.0321(16) 0.0204(15) 0.0084(13) 0.0055(12) 0.0080(12)
N14 0.0270(13) 0.0273(14) 0.0259(15) 0.0158(13) 0.0071(12) 0.0102(11)
N15 0.0321(14) 0.0342(16) 0.0275(16) 0.0178(14) 0.0079(13) 0.0132(12)
N16 0.0225(12) 0.0239(14) 0.0263(15) 0.0141(12) 0.0102(12) 0.0084(10)
N17 0.0223(12) 0.0230(14) 0.0249(15) 0.0125(12) 0.0094(12) 0.0049(10)
N18 0.0234(12) 0.0245(14) 0.0240(14) 0.0121(12) 0.0090(12) 0.0078(10)
N19 0.0234(12) 0.0247(14) 0.0232(14) 0.0118(12) 0.0098(12) 0.0085(10)
N20 0.0216(12) 0.0240(14) 0.0254(15) 0.0110(13) 0.0125(12) 0.0092(11)
O1 0.0246(10) 0.0345(13) 0.0339(14) 0.0154(12) 0.0157(11) 0.0080(9)
O2 0.0290(11) 0.0236(12) 0.0373(14) 0.0158(11) 0.0118(11) 0.0076(9)
O3 0.0239(10) 0.0342(13) 0.0370(14) 0.0214(12) 0.0163(11) 0.0095(9)
O4 0.0269(10) 0.0289(12) 0.0332(14) 0.0163(11) 0.0111(10) 0.0072(9)
S1 0.0203(3) 0.0238(4) 0.0303(4) 0.0154(4) 0.0114(3) 0.0077(3)
S2 0.0203(3) 0.0261(4) 0.0270(4) 0.0134(4) 0.0105(3) 0.0065(3)

loop_
_atom_type_symbol
_atom_type_description
_atom_type_scat_dispersion_real
_atom_type_scat_dispersion_imag
_atom_type_scat_source
C C 0.0181 0.0091 'International Tables Vol C Tables 4.2.6.8 and 6.1.1.4'
H H 0.0000 0.0000 'International Tables Vol C Tables 4.2.6.8 and 6.1.1.4'
B B 0.0090 0.0039 'International Tables Vol C Tables 4.2.6.8 and 6.1.1.4'
N N 0.0311 0.0180 'International Tables Vol C Tables 4.2.6.8 and 6.1.1.4'
Co Co -2.3653 3.6143 'International Tables Vol C Tables 4.2.6.8 and 6.1.1.4'
S S 0.3331 0.5567 'International Tables Vol C Tables 4.2.6.8 and 6.1.1.4'
O O 0.0492 0.0322 'International Tables Vol C Tables 4.2.6.8 and 6.1.1.4'

loop_
_geom_angle_atom_site_label_1
_geom_angle_atom_site_label_2
_geom_angle_atom_site_label_3
_geom_angle
N9 B2 N7 106.2(3)
N9 B2 C24 108.2(3)
N7 B2 C24 112.1(3)
N9 B2 C1 109.3(3)
N7 B2 C1 100.5(3)
C24 B2 C1 119.7(3)
N3 B1 N5 103.8(3)
N3 B1 C5 105.0(3)
N5 B1 C5 109.2(3)
N3 B1 C12 116.5(3)
N5 B1 C12 105.8(3)
C5 B1 C12 115.7(3)
N17 B4 N19 106.9(3)
N17 B4 C63 108.1(3)
N19 B4 C63 112.4(3)
N17 B4 C40 108.1(3)
N19 B4 C40 100.4(3)
C63 B4 C40 120.1(3)
N15 B3 N13 101.5(3)
N15 B3 C44 108.7(3)
N13 B3 C44 108.2(3)
N15 B3 C51 112.0(3)
N13 B3 C51 114.3(3)
C44 B3 C51 111.5(3)
N1 C1 C2 118.6(3)
N1 C1 B2 118.3(3)
C2 C1 B2 122.6(3)
C3 C2 C1 121.2(4)
C3 C2 H2 119.4
C1 C2 H2 119.4
C4 C3 C2 118.0(3)
C4 C3 H3 121.0
C2 C3 H3 121.0
C3 C4 C5 121.8(3)
C3 C4 H4 119.1
C5 C4 H4 119.1
N1 C5 C4 118.1(3)
N1 C5 B1 118.3(3)
C4 C5 B1 123.5(3)
N2 C6 C7 110.6(3)
N2 C6 H6 124.7
C7 C6 H6 124.7
C8 C7 C6 104.8(3)
C8 C7 H7 127.6
C6 C7 H7 127.6
N3 C8 C7 109.2(3)
N3 C8 H8 125.4
C7 C8 H8 125.4
N4 C9 C10 110.1(3)
N4 C9 H9 125.0
C10 C9 H9 125.0
C11 C10 C9 105.0(3)
C11 C10 H10 127.5
C9 C10 H10 127.5
N5 C11 C10 109.1(3)
N5 C11 H11 125.4
C10 C11 H11 125.4
C17 C12 C13 115.6(3)
C17 C12 B1 126.2(4)
C13 C12 B1 117.8(3)
C14 C13 C12 122.2(4)
C14 C13 H13 118.9
C12 C13 H13 118.9
C15 C14 C13 120.3(5)
C15 C14 H14 119.9
C13 C14 H14 119.9
C16 C15 C14 119.2(4)
C16 C15 H15 120.4
C14 C15 H15 120.4
C15 C16 C17 120.4(5)
C15 C16 H16 119.8
C17 C16 H16 119.8
C16 C17 C12 122.3(5)
C16 C17 H17 118.9
C12 C17 H17 118.9
N6 C18 C19 111.1(3)
N6 C18 H18 124.5
C19 C18 H18 124.5
C20 C19 C18 105.0(3)
C20 C19 H19 127.5
C18 C19 H19 127.5
N7 C20 C19 109.0(3)
N7 C20 H20 125.5
C19 C20 H20 125.5
N8 C21 C22 110.1(3)
N8 C21 H21 125.0
C22 C21 H21 125.0
C23 C22 C21 105.4(3)
C23 C22 H22 127.3
C21 C22 H22 127.3
N9 C23 C22 108.5(3)
N9 C23 H23 125.8
C22 C23 H23 125.8
C29 C24 C25 115.3(3)
C29 C24 B2 121.5(3)
C25 C24 B2 122.9(3)
C26 C25 C24 122.2(3)
C26 C25 H25 118.9
C24 C25 H25 118.9
C27 C26 C25 120.6(4)
C27 C26 H26 119.7
C25 C26 H26 119.7
C28 C27 C26 118.6(4)
C28 C27 H27 120.7
C26 C27 H27 120.7
C27 C28 C29 120.7(4)
C27 C28 H28 119.7
C29 C28 H28 119.7
C28 C29 C24 122.3(4)
C28 C29 H29 118.8
C24 C29 H29 118.8
C31 C30 C39 119.9(3)
C31 C30 S1 121.2(3)
C39 C30 S1 118.8(3)
C32 C31 C30 119.7(3)
C32 C31 H31 120.1
C30 C31 H31 120.1
C31 C32 C33 121.8(4)
C31 C32 H32 119.1
C33 C32 H32 119.1
C32 C33 C38 117.5(4)
C32 C33 C34 123.1(4)
C38 C33 C34 119.4(4)
C36 C34 C37 109.4(5)
C36 C34 C33 112.4(4)
C37 C34 C33 110.1(4)
C36 C34 C35 107.0(4)
C37 C34 C35 109.8(4)
C33 C34 C35 108.2(4)
C34 C35 H35A 109.5
C34 C35 H35B 109.5
H35A C35 H35B 109.5
C34 C35 H35C 109.5
H35A C35 H35C 109.5
H35B C35 H35C 109.5
C34 C36 H36A 109.5
C34 C36 H36B 109.5
H36A C36 H36B 109.5
C34 C36 H36C 109.5
H36A C36 H36C 109.5
H36B C36 H36C 109.5
C34 C37 H37A 109.5
C34 C37 H37B 109.5
H37A C37 H37B 109.5
C34 C37 H37C 109.5
H37A C37 H37C 109.5
H37B C37 H37C 109.5
C39 C38 C33 121.9(3)
C39 C38 H38 119.0
C33 C38 H38 119.0
C38 C39 C30 119.2(3)
C38 C39 H39 120.4
C30 C39 H39 120.4
N11 C40 C41 118.7(3)
N11 C40 B4 118.7(3)
C41 C40 B4 122.3(3)
C42 C41 C40 120.3(4)
C42 C41 H41 119.9
C40 C41 H41 119.9
C43 C42 C41 119.1(3)
C43 C42 H42 120.4
C41 C42 H42 120.4
C42 C43 C44 120.7(3)
C42 C43 H43 119.7
C44 C43 H43 119.7
N11 C44 C43 118.5(3)
N11 C44 B3 120.0(3)
C43 C44 B3 121.6(3)
N12 C45 C46 111.2(3)
N12 C45 H45 124.4
C46 C45 H45 124.4
C47 C46 C45 104.3(3)
C47 C46 H46 127.9
C45 C46 H46 127.9
N13 C47 C46 109.6(3)
N13 C47 H47 125.2
C46 C47 H47 125.2
N14 C48 C49 110.6(3)
N14 C48 H48 124.7
C49 C48 H48 124.7
C50 C49 C48 104.7(4)
C50 C49 H49 127.7
C48 C49 H49 127.7
N15 C50 C49 109.6(3)
N15 C50 H50 125.2
C49 C50 H50 125.2
C52 C51 C56 115.8(3)
C52 C51 B3 121.1(3)
C56 C51 B3 122.5(3)
C53 C52 C51 123.5(4)
C53 C52 H52 118.3
C51 C52 H52 118.3
C54 C53 C52 119.1(4)
C54 C53 H53 120.5
C52 C53 H53 120.5
C53 C54 C55 119.8(4)
C53 C54 H54 120.1
C55 C54 H54 120.1
C54 C55 C56 120.1(4)
C54 C55 H55 119.9
C56 C55 H55 119.9
C51 C56 C55 121.7(4)
C51 C56 H56 119.2
C55 C56 H56 119.2
N16 C57 C58 110.1(3)
N16 C57 H57 124.9
C58 C57 H57 124.9
C57 C58 C59 105.4(3)
C57 C58 H58 127.3
C59 C58 H58 127.3
N17 C59 C58 108.1(3)
N17 C59 H59 126.0
C58 C59 H59 126.0
N18 C60 C61 109.6(3)
N18 C60 H60 125.2
C61 C60 H60 125.2
C62 C61 C60 105.4(3)
C62 C61 H61 127.3
C60 C61 H61 127.3
N19 C62 C61 109.1(3)
N19 C62 H62 125.5
C61 C62 H62 125.5
C64 C63 C68 115.1(4)
C64 C63 B4 124.6(3)
C68 C63 B4 119.9(3)
C65 C64 C63 122.8(4)
C65 C64 H64 118.6
C63 C64 H64 118.6
C66 C65 C64 120.1(4)
C66 C65 H65 120.0
C64 C65 H65 120.0
C65 C66 C67 119.3(4)
C65 C66 H66 120.4
C67 C66 H66 120.4
C66 C67 C68 120.1(4)
C66 C67 H67 120.0
C68 C67 H67 120.0
C67 C68 C63 122.5(4)
C67 C68 H68 118.7
C63 C68 H68 118.7
C78 C69 C70 119.8(3)
C78 C69 S2 119.6(3)
C70 C69 S2 120.6(3)
C69 C70 C71 119.7(3)
C69 C70 H70 120.1
C71 C70 H70 120.1
C72 C71 C70 121.4(3)
C72 C71 H71 119.3
C70 C71 H71 119.3
C71 C72 C77 117.4(4)
C71 C72 C73 122.4(4)
C77 C72 C73 120.2(4)
C75 C73 C76 108.8(4)
C75 C73 C74 108.3(5)
C76 C73 C74 109.3(5)
C75 C73 C72 112.4(4)
C76 C73 C72 108.0(4)
C74 C73 C72 110.1(4)
C73 C74 H74A 109.5
C73 C74 H74B 109.5
H74A C74 H74B 109.5
C73 C74 H74C 109.5
H74A C74 H74C 109.5
H74B C74 H74C 109.5
C73 C75 H75A 109.5
C73 C75 H75B 109.5
H75A C75 H75B 109.5
C73 C75 H75C 109.5
H75A C75 H75C 109.5
H75B C75 H75C 109.5
C73 C76 H76A 109.5
C73 C76 H76B 109.5
H76A C76 H76B 109.5
C73 C76 H76C 109.5
H76A C76 H76C 109.5
H76B C76 H76C 109.5
C78 C77 C72 122.0(4)
C78 C77 H77 119.0
C72 C77 H77 119.0
C77 C78 C69 119.6(3)
C77 C78 H78 120.2
C69 C78 H78 120.2
C89A C90A C85A 118.8(10)
C89A C90A H90A 120.6
C85A C90A H90A 120.6
C88A C87A C86A 123.8(9)
C88A C87A H87A 118.1
C86A C87A H87A 118.1
C90A C89A C88A 123.1(9)
C90A C89A H89A 118.5
C88A C89A H89A 118.5
C87A C86A C85A 121.1(9)
C87A C86A H86A 119.4
C85A C86A H86A 119.4
C86A C85A C90A 117.6(10)
C86A C85A H85A 121.2
C90A C85A H85A 121.2
C87A C88A C89A 115.5(9)
C87A C88A H88A 122.2
C89A C88A H88A 122.2
C86B C85B C90B 115(4)
C86B C85B H85B 122.4
C90B C85B H85B 122.4
C86B C87B C88B 122(3)
C86B C87B H87B 118.8
C88B C87B H87B 118.9
C88B C89B C90B 119(3)
C88B C89B H89B 120.7
C90B C89B H89B 120.7
C89B C90B C85B 123(4)
C89B C90B H90B 118.4
C85B C90B H90B 118.4
C87B C86B C85B 123(3)
C87B C86B H86B 118.6
C85B C86B H86B 118.6
C87B C88B C89B 118(3)
C87B C88B H88B 121.1
C89B C88B H88B 121.1
C79A C80A C81A 119.1(14)
C79A C80A H80A 120.4
C81A C80A H80A 120.4
C79A C84A C83A 115.1(13)
C79A C84A H84A 122.4
C83A C84A H84A 122.4
C84A C79A C80A 122.6(14)
C84A C79A H79A 118.7
C80A C79A H79A 118.7
C82A C83A C84A 124.4(15)
C82A C83A H83A 117.8
C84A C83A H83A 117.8
C81A C82A C83A 117.3(15)
C81A C82A H82A 121.4
C83A C82A H82A 121.4
C82A C81A C80A 121.5(15)
C82A C81A H81A 119.3
C80A C81A H81A 119.3
C79B C84B C83B 120.5(10)
C79B C84B H84B 119.8
C83B C84B H84B 119.8
C83B C82B C81B 121.8(11)
C83B C82B H82B 119.1
C81B C82B H82B 119.1
C82B C83B C84B 118.0(11)
C82B C83B H83B 121.0
C84B C83B H83B 121.0
C79B C80B C81B 116.7(9)
C79B C80B H80B 121.6
C81B C80B H80B 121.6
C84B C79B C80B 121.9(10)
C84B C79B H79B 119.0
C80B C79B H79B 119.0
C82B C81B C80B 121.1(10)
C82B C81B H81B 119.5
C80B C81B H81B 119.5
N16 Co2 N18 92.35(12)
N16 Co2 N12 91.71(12)
N18 Co2 N12 173.58(11)
N16 Co2 N14 174.89(12)
N18 Co2 N14 91.31(12)
N12 Co2 N14 84.96(12)
N16 Co2 N20 87.80(12)
N18 Co2 N20 94.83(11)
N12 Co2 N20 90.29(11)
N14 Co2 N20 88.34(12)
N16 Co2 N11 90.63(11)
N18 Co2 N11 84.90(11)
N12 Co2 N11 90.08(11)
N14 Co2 N11 93.24(11)
N20 Co2 N11 178.40(12)
N8 Co1 N4 91.75(11)
N8 Co1 N2 176.10(12)
N4 Co1 N2 84.86(11)
N8 Co1 N10 89.35(11)
N4 Co1 N10 88.28(12)
N2 Co1 N10 88.64(12)
N8 Co1 N6 91.69(11)
N4 Co1 N6 174.97(10)
N2 Co1 N6 91.83(12)
N10 Co1 N6 95.44(11)
N8 Co1 N1 90.20(11)
N4 Co1 N1 91.27(11)
N2 Co1 N1 91.78(11)
N10 Co1 N1 179.35(12)
N6 Co1 N1 85.04(11)
C1 N1 C5 122.0(3)
C1 N1 Co1 119.0(2)
C5 N1 Co1 118.3(2)
C6 N2 N3 106.7(3)
C6 N2 Co1 131.2(2)
N3 N2 Co1 122.1(2)
C8 N3 N2 108.7(3)
C8 N3 B1 134.9(3)
N2 N3 B1 116.1(3)
C9 N4 N5 106.9(3)
C9 N4 Co1 134.5(2)
N5 N4 Co1 118.2(2)
C11 N5 N4 108.9(3)
C11 N5 B1 129.3(3)
N4 N5 B1 120.9(3)
C18 N6 N7 106.1(3)
C18 N6 Co1 132.7(3)
N7 N6 Co1 120.1(2)
C20 N7 N6 108.9(3)
C20 N7 B2 129.5(3)
N6 N7 B2 118.6(3)
C21 N8 N9 106.9(3)
C21 N8 Co1 133.0(3)
N9 N8 Co1 120.1(2)
C23 N9 N8 109.2(3)
C23 N9 B2 130.0(3)
N8 N9 B2 120.8(3)
S1 N10 Co1 133.29(18)
S1 N10 H1N 108(3)
Co1 N10 H1N 111(3)
C44 N11 C40 122.7(3)
C44 N11 Co2 117.8(2)
C40 N11 Co2 119.2(2)
C45 N12 N13 106.1(3)
C45 N12 Co2 133.3(2)
N13 N12 Co2 119.5(2)
C47 N13 N12 108.8(3)
C47 N13 B3 131.2(3)
N12 N13 B3 118.6(3)
C48 N14 N15 106.5(3)
C48 N14 Co2 129.3(2)
N15 N14 Co2 121.4(2)
C50 N15 N14 108.5(3)
C50 N15 B3 131.9(3)
N14 N15 B3 116.7(3)
C57 N16 N17 106.6(3)
C57 N16 Co2 133.3(3)
N17 N16 Co2 119.95(19)
C59 N17 N16 109.8(3)
C59 N17 B4 129.9(3)
N16 N17 B4 120.3(3)
C60 N18 N19 107.2(3)
C60 N18 Co2 131.0(3)
N19 N18 Co2 120.7(2)
C62 N19 N18 108.8(3)
C62 N19 B4 129.9(3)
N18 N19 B4 118.3(3)
S2 N20 Co2 133.26(17)
S2 N20 H2N 108(3)
Co2 N20 H2N 111(3)
O2 S1 O3 116.64(14)
O2 S1 N10 110.20(14)
O3 S1 N10 107.79(15)
O2 S1 C30 105.59(15)
O3 S1 C30 105.67(14)
N10 S1 C30 110.83(15)
O4 S2 O1 116.45(14)
O4 S2 N20 110.32(14)
O1 S2 N20 107.49(14)
O4 S2 C69 106.00(16)
O1 S2 C69 105.72(15)
N20 S2 C69 110.74(16)

loop_
_geom_bond_atom_site_label_1
_geom_bond_atom_site_label_2
_geom_bond_distance
B2 N9 1.551(4)
B2 N7 1.570(4)
B2 C24 1.605(5)
B2 C1 1.628(5)
B1 N3 1.571(5)
B1 N5 1.578(4)
B1 C5 1.598(5)
B1 C12 1.622(5)
B4 N17 1.551(4)
B4 N19 1.577(4)
B4 C63 1.605(6)
B4 C40 1.634(5)
B3 N15 1.571(5)
B3 N13 1.571(4)
B3 C44 1.599(6)
B3 C51 1.617(5)
C1 N1 1.364(4)
C1 C2 1.389(4)
C2 C3 1.387(5)
C2 H2 0.9500
C3 C4 1.368(5)
C3 H3 0.9500
C4 C5 1.396(4)
C4 H4 0.9500
C5 N1 1.364(4)
C6 N2 1.339(4)
C6 C7 1.381(5)
C6 H6 0.9500
C7 C8 1.375(5)
C7 H7 0.9500
C8 N3 1.347(4)
C8 H8 0.9500
C9 N4 1.337(4)
C9 C10 1.379(5)
C9 H9 0.9500
C10 C11 1.368(5)
C10 H10 0.9500
C11 N5 1.339(4)
C11 H11 0.9500
C12 C17 1.392(5)
C12 C13 1.406(5)
C13 C14 1.379(5)
C13 H13 0.9500
C14 C15 1.379(7)
C14 H14 0.9500
C15 C16 1.371(7)
C15 H15 0.9500
C16 C17 1.388(6)
C16 H16 0.9500
C17 H17 0.9500
C18 N6 1.341(4)
C18 C19 1.373(5)
C18 H18 0.9500
C19 C20 1.369(5)
C19 H19 0.9500
C20 N7 1.350(4)
C20 H20 0.9500
C21 N8 1.347(4)
C21 C22 1.377(5)
C21 H21 0.9500
C22 C23 1.374(5)
C22 H22 0.9500
C23 N9 1.352(4)
C23 H23 0.9500
C24 C29 1.399(5)
C24 C25 1.400(5)
C25 C26 1.386(5)
C25 H25 0.9500
C26 C27 1.375(5)
C26 H26 0.9500
C27 C28 1.373(6)
C27 H27 0.9500
C28 C29 1.384(5)
C28 H28 0.9500
C29 H29 0.9500
C30 C31 1.389(5)
C30 C39 1.390(5)
C30 S1 1.777(4)
C31 C32 1.382(5)
C31 H31 0.9500
C32 C33 1.387(5)
C32 H32 0.9500
C33 C38 1.392(5)
C33 C34 1.533(5)
C34 C36 1.523(6)
C34 C37 1.523(7)
C34 C35 1.542(6)
C35 H35A 0.9800
C35 H35B 0.9800
C35 H35C 0.9800
C36 H36A 0.9800
C36 H36B 0.9800
C36 H36C 0.9800
C37 H37A 0.9800
C37 H37B 0.9800
C37 H37C 0.9800
C38 C39 1.388(5)
C38 H38 0.9500
C39 H39 0.9500
C40 N11 1.362(4)
C40 C41 1.395(4)
C41 C42 1.390(5)
C41 H41 0.9500
C42 C43 1.374(5)
C42 H42 0.9500
C43 C44 1.402(5)
C43 H43 0.9500
C44 N11 1.357(4)
C45 N12 1.339(4)
C45 C46 1.380(5)
C45 H45 0.9500
C46 C47 1.373(5)
C46 H46 0.9500
C47 N13 1.342(5)
C47 H47 0.9500
C48 N14 1.345(4)
C48 C49 1.376(5)
C48 H48 0.9500
C49 C50 1.373(5)
C49 H49 0.9500
C50 N15 1.342(5)
C50 H50 0.9500
C51 C52 1.393(5)
C51 C56 1.397(5)
C52 C53 1.389(5)
C52 H52 0.9500
C53 C54 1.376(7)
C53 H53 0.9500
C54 C55 1.383(7)
C54 H54 0.9500
C55 C56 1.399(6)
C55 H55 0.9500
C56 H56 0.9500
C57 N16 1.343(4)
C57 C58 1.379(5)
C57 H57 0.9500
C58 C59 1.380(5)
C58 H58 0.9500
C59 N17 1.344(4)
C59 H59 0.9500
C60 N18 1.346(4)
C60 C61 1.378(5)
C60 H60 0.9500
C61 C62 1.376(5)
C61 H61 0.9500
C62 N19 1.338(4)
C62 H62 0.9500
C63 C64 1.403(5)
C63 C68 1.405(5)
C64 C65 1.383(5)
C64 H64 0.9500
C65 C66 1.378(6)
C65 H65 0.9500
C66 C67 1.384(6)
C66 H66 0.9500
C67 C68 1.384(5)
C67 H67 0.9500
C68 H68 0.9500
C69 C78 1.386(5)
C69 C70 1.388(5)
C69 S2 1.773(4)
C70 C71 1.388(5)
C70 H70 0.9500
C71 C72 1.386(5)
C71 H71 0.9500
C72 C77 1.397(5)
C72 C73 1.532(6)
C73 C75 1.526(6)
C73 C76 1.528(7)
C73 C74 1.534(7)
C74 H74A 0.9800
C74 H74B 0.9800
C74 H74C 0.9800
C75 H75A 0.9800
C75 H75B 0.9800
C75 H75C 0.9800
C76 H76A 0.9800
C76 H76B 0.9800
C76 H76C 0.9800
C77 C78 1.372(5)
C77 H77 0.9500
C78 H78 0.9500
C90A C89A 1.384(10)
C90A C85A 1.414(10)
C90A H90A 0.9500
C87A C88A 1.343(10)
C87A C86A 1.375(10)
C87A H87A 0.9500
C89A C88A 1.433(10)
C89A H89A 0.9500
C86A C85A 1.400(10)
C86A H86A 0.9500
C85A H85A 0.9500
C88A H88A 0.9500
C85B C86B 1.38(2)
C85B C90B 1.41(2)
C85B H85B 0.9500
C87B C86B 1.355(19)
C87B C88B 1.392(19)
C87B H87B 0.9500
C89B C88B 1.400(19)
C89B C90B 1.41(2)
C89B H89B 0.9500
C90B H90B 0.9500
C86B H86B 0.9500
C88B H88B 0.9500
C80A C79A 1.375(14)
C80A C81A 1.392(15)
C80A H80A 0.9500
C84A C79A 1.372(15)
C84A C83A 1.410(14)
C84A H84A 0.9500
C79A H79A 0.9500
C83A C82A 1.373(15)
C83A H83A 0.9500
C82A C81A 1.356(15)
C82A H82A 0.9500
C81A H81A 0.9500
C84B C79B 1.367(11)
C84B C83B 1.419(12)
C84B H84B 0.9500
C82B C83B 1.365(11)
C82B C81B 1.383(12)
C82B H82B 0.9500
C83B H83B 0.9500
C80B C79B 1.404(11)
C80B C81B 1.408(11)
C80B H80B 0.9500
C79B H79B 0.9500
C81B H81B 0.9500
Co2 N16 1.938(3)
Co2 N18 1.955(3)
Co2 N12 1.965(3)
Co2 N14 1.967(3)
Co2 N20 1.972(3)
Co2 N11 1.977(2)
Co1 N8 1.933(3)
Co1 N4 1.946(3)
Co1 N2 1.957(3)
Co1 N10 1.965(3)
Co1 N6 1.976(3)
Co1 N1 2.012(3)
N2 N3 1.368(4)
N4 N5 1.357(4)
N6 N7 1.369(4)
N8 N9 1.352(4)
N10 S1 1.588(3)
N10 H1N 0.78(4)
N12 N13 1.371(4)
N14 N15 1.366(4)
N16 N17 1.355(4)
N18 N19 1.361(4)
N20 S2 1.584(3)
N20 H2N 0.75(4)
O1 S2 1.451(2)
O2 S1 1.443(2)
O3 S1 1.454(2)
O4 S2 1.439(2)

loop_
_geom_hbond_atom_site_label_D
_geom_hbond_atom_site_label_H
_geom_hbond_atom_site_label_A
_geom_hbond_distance_DH
_geom_hbond_distance_HA
_geom_hbond_distance_DA
_geom_hbond_angle_DHA
_geom_hbond_site_symmetry_A
N10 H1N O1 0.78(4) 2.44(4) 3.184(4) 159(3) .
N20 H2N O3 0.75(4) 2.51(4) 3.238(4) 163(4) .
C57 H57 O3 0.95 2.35 3.224(4) 151.9 .
C48 H48 S2 0.95 2.92 3.596(4) 128.7 .
C48 H48 O4 0.95 2.22 3.087(4) 150.5 .
C45 H45 O3 0.95 2.41 3.328(4) 163.3 .
C21 H21 O1 0.95 2.33 3.211(4) 154.4 .
C9 H9 O1 0.95 2.21 3.137(4) 165.6 .
C7 H7 O2 0.95 2.42 3.254(4) 147.1 2_656
C6 H6 O2 0.95 2.43 3.269(4) 147.5 .
N10 H1N O1 0.78(4) 2.44(4) 3.184(4) 159(3) .
N20 H2N O3 0.75(4) 2.51(4) 3.238(4) 163(4) .

loop_
_geom_torsion_atom_site_label_1
_geom_torsion_atom_site_label_2
_geom_torsion_atom_site_label_3
_geom_torsion_atom_site_label_4
_geom_torsion
N9 B2 C1 N1 47.7(4)
N7 B2 C1 N1 -63.7(3)
C24 B2 C1 N1 173.2(3)
N9 B2 C1 C2 -140.0(3)
N7 B2 C1 C2 108.5(4)
C24 B2 C1 C2 -14.6(5)
N1 C1 C2 C3 0.1(5)
B2 C1 C2 C3 -172.1(3)
C1 C2 C3 C4 -3.2(5)
C2 C3 C4 C5 2.0(5)
C3 C4 C5 N1 2.2(5)
C3 C4 C5 B1 178.6(3)
N3 B1 C5 N1 65.6(3)
N5 B1 C5 N1 -45.2(4)
C12 B1 C5 N1 -164.4(3)
N3 B1 C5 C4 -110.8(3)
N5 B1 C5 C4 138.4(3)
C12 B1 C5 C4 19.2(5)
N2 C6 C7 C8 2.4(4)
C6 C7 C8 N3 -0.4(4)
N4 C9 C10 C11 -0.6(4)
C9 C10 C11 N5 -0.1(4)
N3 B1 C12 C17 -21.4(5)
N5 B1 C12 C17 93.4(4)
C5 B1 C12 C17 -145.6(4)
N3 B1 C12 C13 166.8(3)
N5 B1 C12 C13 -78.5(4)
C5 B1 C12 C13 42.6(4)
C17 C12 C13 C14 2.2(5)
B1 C12 C13 C14 174.9(3)
C12 C13 C14 C15 0.2(6)
C13 C14 C15 C16 -2.0(6)
C14 C15 C16 C17 1.3(7)
C15 C16 C17 C12 1.2(7)
C13 C12 C17 C16 -2.9(6)
B1 C12 C17 C16 -174.9(4)
N6 C18 C19 C20 0.9(4)
C18 C19 C20 N7 -1.4(4)
N8 C21 C22 C23 0.5(4)
C21 C22 C23 N9 -0.3(4)
N9 B2 C24 C29 -79.0(4)
N7 B2 C24 C29 37.8(4)
C1 B2 C24 C29 155.1(3)
N9 B2 C24 C25 94.3(4)
N7 B2 C24 C25 -149.0(3)
C1 B2 C24 C25 -31.7(5)
C29 C24 C25 C26 -5.9(5)
B2 C24 C25 C26 -179.5(3)
C24 C25 C26 C27 2.8(6)
C25 C26 C27 C28 1.9(6)
C26 C27 C28 C29 -3.2(6)
C27 C28 C29 C24 -0.2(6)
C25 C24 C29 C28 4.6(5)
B2 C24 C29 C28 178.3(3)
C39 C30 C31 C32 0.8(5)
S1 C30 C31 C32 177.4(3)
C30 C31 C32 C33 -1.2(6)
C31 C32 C33 C38 1.1(6)
C31 C32 C33 C34 -179.8(4)
C32 C33 C34 C36 6.0(6)
C38 C33 C34 C36 -175.0(4)
C32 C33 C34 C37 128.1(5)
C38 C33 C34 C37 -52.8(6)
C32 C33 C34 C35 -111.9(5)
C38 C33 C34 C35 67.1(5)
C32 C33 C38 C39 -0.6(6)
C34 C33 C38 C39 -179.8(4)
C33 C38 C39 C30 0.2(5)
C31 C30 C39 C38 -0.3(5)
S1 C30 C39 C38 -177.0(3)
N17 B4 C40 N11 -50.7(4)
N19 B4 C40 N11 61.0(3)
C63 B4 C40 N11 -175.3(3)
N17 B4 C40 C41 135.6(3)
N19 B4 C40 C41 -112.6(3)
C63 B4 C40 C41 11.0(5)
N11 C40 C41 C42 1.4(5)
B4 C40 C41 C42 175.0(3)
C40 C41 C42 C43 0.3(6)
C41 C42 C43 C44 -0.9(6)
C42 C43 C44 N11 -0.2(5)
C42 C43 C44 B3 179.8(3)
N15 B3 C44 N11 -60.3(4)
N13 B3 C44 N11 49.1(4)
C51 B3 C44 N11 175.7(3)
N15 B3 C44 C43 119.7(3)
N13 B3 C44 C43 -130.9(3)
C51 B3 C44 C43 -4.3(5)
N12 C45 C46 C47 1.0(5)
C45 C46 C47 N13 -1.4(5)
N14 C48 C49 C50 -1.6(5)
C48 C49 C50 N15 1.8(5)
N15 B3 C51 C52 -36.4(5)
N13 B3 C51 C52 -151.2(4)
C44 B3 C51 C52 85.7(5)
N15 B3 C51 C56 152.7(4)
N13 B3 C51 C56 38.0(5)
C44 B3 C51 C56 -85.2(5)
C56 C51 C52 C53 -2.6(6)
B3 C51 C52 C53 -174.0(4)
C51 C52 C53 C54 0.0(7)
C52 C53 C54 C55 2.5(8)
C53 C54 C55 C56 -2.3(8)
C52 C51 C56 C55 2.7(7)
B3 C51 C56 C55 174.0(4)
C54 C55 C56 C51 -0.4(8)
N16 C57 C58 C59 -0.2(4)
C57 C58 C59 N17 -0.4(4)
N18 C60 C61 C62 -0.4(4)
C60 C61 C62 N19 0.7(4)
N17 B4 C63 C64 -92.4(4)
N19 B4 C63 C64 149.8(3)
C40 B4 C63 C64 32.1(5)
N17 B4 C63 C68 80.2(4)
N19 B4 C63 C68 -37.6(4)
C40 B4 C63 C68 -155.3(3)
C68 C63 C64 C65 5.1(5)
B4 C63 C64 C65 178.0(3)
C63 C64 C65 C66 -2.7(6)
C64 C65 C66 C67 -1.3(6)
C65 C66 C67 C68 2.5(6)
C66 C67 C68 C63 0.1(6)
C64 C63 C68 C67 -3.8(5)
B4 C63 C68 C67 -177.1(3)
C78 C69 C70 C71 -1.4(5)
S2 C69 C70 C71 179.2(3)
C69 C70 C71 C72 0.5(6)
C70 C71 C72 C77 0.7(6)
C70 C71 C72 C73 179.9(4)
C71 C72 C73 C75 11.7(6)
C77 C72 C73 C75 -169.1(4)
C71 C72 C73 C76 -108.3(5)
C77 C72 C73 C76 70.9(6)
C71 C72 C73 C74 132.5(5)
C77 C72 C73 C74 -48.3(6)
C71 C72 C77 C78 -0.9(6)
C73 C72 C77 C78 179.8(4)
C72 C77 C78 C69 0.1(6)
C70 C69 C78 C77 1.1(5)
S2 C69 C78 C77 -179.4(3)
C85A C90A C89A C88A -1.3(7)
C88A C87A C86A C85A 0.3(2)
C87A C86A C85A C90A -0.1(2)
C89A C90A C85A C86A 0.6(5)
C86A C87A C88A C89A -1.0(5)
C90A C89A C88A C87A 1.5(6)
C88B C89B C90B C85B -2.0(19)
C86B C85B C90B C89B 1.5(14)
C88B C87B C86B C85B 0.1(6)
C90B C85B C86B C87B -0.5(6)
C86B C87B C88B C89B -0.5(14)
C90B C89B C88B C87B 1.4(18)
C83A C84A C79A C80A -0.3(5)
C81A C80A C79A C84A 0.2(2)
C79A C84A C83A C82A 0.0(7)
C84A C83A C82A C81A 0.3(7)
C83A C82A C81A C80A -0.4(5)
C79A C80A C81A C82A 0.2(2)
C81B C82B C83B C84B 1.0(6)
C79B C84B C83B C82B -1.0(6)
C83B C84B C79B C80B 0.5(5)
C81B C80B C79B C84B -0.2(2)
C83B C82B C81B C80B -0.7(5)
C79B C80B C81B C82B 0.2(2)
C2 C1 N1 C5 4.4(5)
B2 C1 N1 C5 177.0(3)
C2 C1 N1 Co1 -166.2(2)
B2 C1 N1 Co1 6.3(4)
C4 C5 N1 C1 -5.5(5)
B1 C5 N1 C1 177.9(3)
C4 C5 N1 Co1 165.2(2)
B1 C5 N1 Co1 -11.4(4)
C7 C6 N2 N3 -3.4(4)
C7 C6 N2 Co1 179.3(3)
C7 C8 N3 N2 -1.7(4)
C7 C8 N3 B1 171.4(4)
C6 N2 N3 C8 3.1(4)
Co1 N2 N3 C8 -179.3(2)
C6 N2 N3 B1 -171.5(3)
Co1 N2 N3 B1 6.1(4)
N5 B1 N3 C8 -119.9(4)
C5 B1 N3 C8 125.5(4)
C12 B1 N3 C8 -4.0(6)
N5 B1 N3 N2 52.8(4)
C5 B1 N3 N2 -61.9(3)
C12 B1 N3 N2 168.6(3)
C10 C9 N4 N5 1.1(4)
C10 C9 N4 Co1 173.5(3)
C10 C11 N5 N4 0.7(4)
C10 C11 N5 B1 -168.3(3)
C9 N4 N5 C11 -1.1(4)
Co1 N4 N5 C11 -175.0(2)
C9 N4 N5 B1 169.1(3)
Co1 N4 N5 B1 -4.8(4)
N3 B1 N5 C11 112.8(4)
C5 B1 N5 C11 -135.6(4)
C12 B1 N5 C11 -10.4(5)
N3 B1 N5 N4 -55.1(4)
C5 B1 N5 N4 56.5(4)
C12 B1 N5 N4 -178.3(3)
C19 C18 N6 N7 0.0(3)
C19 C18 N6 Co1 -167.7(2)
C19 C20 N7 N6 1.5(3)
C19 C20 N7 B2 160.9(3)
C18 N6 N7 C20 -0.9(3)
Co1 N6 N7 C20 168.68(19)
C18 N6 N7 B2 -162.9(2)
Co1 N6 N7 B2 6.7(3)
N9 B2 N7 C20 144.5(3)
C24 B2 N7 C20 26.6(4)
C1 B2 N7 C20 -101.7(4)
N9 B2 N7 N6 -57.7(3)
C24 B2 N7 N6 -175.6(2)
C1 B2 N7 N6 56.1(3)
C22 C21 N8 N9 -0.4(4)
C22 C21 N8 Co1 -178.0(2)
C22 C23 N9 N8 0.1(3)
C22 C23 N9 B2 -178.7(3)
C21 N8 N9 C23 0.2(3)
Co1 N8 N9 C23 178.2(2)
C21 N8 N9 B2 179.1(3)
Co1 N8 N9 B2 -2.9(3)
N7 B2 N9 C23 -124.7(3)
C24 B2 N9 C23 -4.2(4)
C1 B2 N9 C23 127.6(3)
N7 B2 N9 N8 56.6(4)
C24 B2 N9 N8 177.1(3)
C1 B2 N9 N8 -51.0(4)
C43 C44 N11 C40 2.0(5)
B3 C44 N11 C40 -178.0(3)
C43 C44 N11 Co2 -171.5(2)
B3 C44 N11 Co2 8.5(4)
C41 C40 N11 C44 -2.6(5)
B4 C40 N11 C44 -176.5(3)
C41 C40 N11 Co2 170.8(2)
B4 C40 N11 Co2 -3.1(4)
C46 C45 N12 N13 -0.3(4)
C46 C45 N12 Co2 -167.7(3)
C46 C47 N13 N12 1.2(5)
C46 C47 N13 B3 167.2(4)
C45 N12 N13 C47 -0.6(4)
Co2 N12 N13 C47 168.9(3)
C45 N12 N13 B3 -168.6(3)
Co2 N12 N13 B3 0.9(4)
N15 B3 N13 C47 -104.8(4)
C44 B3 N13 C47 140.9(4)
C51 B3 N13 C47 15.9(6)
N15 B3 N13 N12 60.1(4)
C44 B3 N13 N12 -54.3(4)
C51 B3 N13 N12 -179.2(3)
C49 C48 N14 N15 0.8(4)
C49 C48 N14 Co2 161.7(3)
C49 C50 N15 N14 -1.4(4)
C49 C50 N15 B3 -161.0(4)
C48 N14 N15 C50 0.4(4)
Co2 N14 N15 C50 -162.4(3)
C48 N14 N15 B3 163.5(3)
Co2 N14 N15 B3 0.7(4)
N13 B3 N15 C50 98.0(4)
C44 B3 N15 C50 -148.1(4)
C51 B3 N15 C50 -24.4(5)
N13 B3 N15 N14 -60.4(4)
C44 B3 N15 N14 53.6(4)
C51 B3 N15 N14 177.2(3)
C58 C57 N16 N17 0.7(4)
C58 C57 N16 Co2 177.6(2)
C58 C59 N17 N16 0.8(4)
C58 C59 N17 B4 179.0(3)
C57 N16 N17 C59 -0.9(3)
Co2 N16 N17 C59 -178.4(2)
C57 N16 N17 B4 -179.3(3)
Co2 N16 N17 B4 3.2(4)
N19 B4 N17 C59 125.8(3)
C63 B4 N17 C59 4.5(4)
C40 B4 N17 C59 -127.0(3)
N19 B4 N17 N16 -56.2(4)
C63 B4 N17 N16 -177.4(3)
C40 B4 N17 N16 51.1(4)
C61 C60 N18 N19 0.1(3)
C61 C60 N18 Co2 167.8(2)
C61 C62 N19 N18 -0.6(3)
C61 C62 N19 B4 -160.0(3)
C60 N18 N19 C62 0.3(3)
Co2 N18 N19 C62 -168.9(2)
C60 N18 N19 B4 162.5(2)
Co2 N18 N19 B4 -6.7(3)
N17 B4 N19 C62 -144.7(3)
C63 B4 N19 C62 -26.2(4)
C40 B4 N19 C62 102.7(4)
N17 B4 N19 N18 57.6(3)
C63 B4 N19 N18 176.1(2)
C40 B4 N19 N18 -55.0(3)
Co1 N10 S1 O2 59.2(3)
Co1 N10 S1 O3 -172.5(2)
Co1 N10 S1 C30 -57.3(3)
C31 C30 S1 O2 -10.2(3)
C39 C30 S1 O2 166.4(3)
C31 C30 S1 O3 -134.4(3)
C39 C30 S1 O3 42.2(3)
C31 C30 S1 N10 109.1(3)
C39 C30 S1 N10 -74.3(3)
Co2 N20 S2 O4 -60.2(3)
Co2 N20 S2 O1 171.9(2)
Co2 N20 S2 C69 56.8(3)
C78 C69 S2 O4 -168.8(3)
C70 C69 S2 O4 10.6(3)
C78 C69 S2 O1 -44.6(3)
C70 C69 S2 O1 134.8(3)
C78 C69 S2 N20 71.5(3)
C70 C69 S2 N20 -109.1(3)
